data_4328673
loop_
_publ_author_name
'Jun-ichi Nishigaki'
'Tsuyoshi Matsumoto'
'Kazuyuki Tatsumi'

_publ_contact_author_email i45100a@nucc.cc.nagoya-u.ac.jp
_publ_contact_author_fax +81-52-789-2943
_publ_contact_author_name 'Kazuyuki TATSUMI'
_publ_contact_author_phone +81-52-789-2474
_publ_section_title
;
 Coordination of Methyl Coenzyme M and Coenzyme M at Divalent and
 Trivalent Nickel Cyclams: Model Studies of Methyl Coenzyme M Reductase
 Active Site
;
_journal_name_full 'Inorganic Chemistry'
_journal_page_first 3690
_journal_page_last 3697
_journal_paper_doi 10.1021/ic202686x
_journal_volume 51
_journal_year 2012
_chemical_formula_moiety 'C14 H30 N6 Ni, 3(C F3 O3 S), C2 H3 N '
_chemical_formula_sum 'C19 H33 F9 N7 Ni O9 S3'
_chemical_formula_weight 829.38
_space_group_IT_number 2
_symmetry_cell_setting triclinic
_symmetry_Int_Tables_number 2
_symmetry_space_group_name_Hall '-P 1'
_symmetry_space_group_name_H-M 'P -1'
_cell_angle_alpha 72.872(9)
_cell_angle_beta 74.341(9)
_cell_angle_gamma 76.744(9)
_cell_formula_units_Z 2
_cell_length_a 9.375(2)
_cell_length_b 12.653(3)
_cell_length_c 15.550(3)
_cell_measurement_reflns_used 5284
_cell_measurement_temperature 173.1
_cell_measurement_theta_max 27.5
_cell_measurement_theta_min 3.1
_cell_volume 1674.7(6)
_computing_cell_refinement CrystalClear
_computing_data_collection CrystalClear
_computing_data_reduction CrystalStructure
_computing_publication_material 'CrystalStructure 3.8'
_computing_structure_refinement SHELXL
_computing_structure_solution SIR97
_diffrn_ambient_temperature 173
_diffrn_detector_area_resol_mean 7.31
_diffrn_measured_fraction_theta_full 0.992
_diffrn_measured_fraction_theta_max 0.992
_diffrn_measurement_device_type 'Rigaku Mercury'
_diffrn_measurement_method \w
_diffrn_radiation_type 'Mo K\a'
_diffrn_radiation_wavelength 0.71070
_diffrn_reflns_av_R_equivalents 0.019
_diffrn_reflns_limit_h_max 12
_diffrn_reflns_limit_h_min -12
_diffrn_reflns_limit_k_max 16
_diffrn_reflns_limit_k_min -16
_diffrn_reflns_limit_l_max 19
_diffrn_reflns_limit_l_min -20
_diffrn_reflns_number 19878
_diffrn_reflns_theta_full 27.50
_diffrn_reflns_theta_max 27.50
_exptl_absorpt_coefficient_mu 0.872
_exptl_absorpt_correction_T_max 0.991
_exptl_absorpt_correction_T_min 0.922
_exptl_absorpt_correction_type multi-scan
_exptl_absorpt_process_details 'Jacobson, R. (1998) Private communication'
_exptl_crystal_colour brown
_exptl_crystal_density_diffrn 1.645
_exptl_crystal_description plate
_exptl_crystal_F_000 850.00
_exptl_crystal_size_max 0.20
_exptl_crystal_size_mid 0.10
_exptl_crystal_size_min 0.01
_refine_diff_density_max 1.91
_refine_diff_density_min -1.63
_refine_ls_extinction_method none
_refine_ls_goodness_of_fit_ref 1.058
_refine_ls_hydrogen_treatment refall
_refine_ls_number_parameters 437
_refine_ls_number_reflns 7631
_refine_ls_R_factor_gt 0.0562
_refine_ls_shift/su_max 0.0000
_refine_ls_structure_factor_coef Fsqd
_refine_ls_weighting_details 'w = 1/[\s^2^(Fo^2^)+(0.0776P)^2^+3.0500P] where P=(Fo^2^+2Fc^2^)/3'
_refine_ls_weighting_scheme calc
_refine_ls_wR_factor_ref 0.1518
_reflns_number_gt 6716
_reflns_number_total 7631
_reflns_threshold_expression F^2^>2.0\s(F^2^)
_cod_data_source_file ic202686x_si_001_4.cif
_cod_data_source_block '[Ni(cyclam)(OTf)2]OTf_7'
_cod_original_formula_sum 'C19 H33 F9 N7 Ni O9 S3 '
_cod_database_code 4328673

loop_
_symmetry_equiv_pos_site_id
_symmetry_equiv_pos_as_xyz
1 +X,+Y,+Z
2 -X,-Y,-Z

loop_
_atom_site_label
_atom_site_type_symbol
_atom_site_fract_x
_atom_site_fract_y
_atom_site_fract_z
_atom_site_U_iso_or_equiv
_atom_site_adp_type
_atom_site_occupancy
_atom_site_symmetry_multiplicity
_atom_site_calc_flag
_atom_site_refinement_flags
Ni(1) Ni 0.0000 1.0000 1.0000 0.01789(13) Uani 1.00 2 d S
Ni(2) Ni 0.5000 0.5000 0.5000 0.01865(13) Uani 1.00 2 d S
S(1) S 0.45103(8) -0.06015(6) 0.16757(5) 0.02617(16) Uani 1.00 1 d .
S(2) S 0.17303(10) 0.21082(7) 0.55326(6) 0.03251(18) Uani 1.00 1 d .
S(3) S 0.66944(15) 0.36697(9) 0.19677(7) 0.0583(3) Uani 1.00 1 d .
F(1) F 0.3343(3) -0.0755(2) 0.34239(16) 0.0678(8) Uani 1.00 1 d .
F(2) F 0.2922(3) 0.0896(2) 0.25387(19) 0.0656(7) Uani 1.00 1 d .
F(3) F 0.5084(3) 0.0255(2) 0.2860(2) 0.0707(8) Uani 1.00 1 d .
F(4) F 0.1840(3) 0.0886(2) 0.4429(2) 0.0696(7) Uani 1.00 1 d .
F(5) F -0.0272(3) 0.1896(2) 0.4721(2) 0.0723(8) Uani 1.00 1 d .
F(6) F 0.0399(3) 0.0433(2) 0.5742(2) 0.0717(8) Uani 1.00 1 d .
F(7) F 0.6712(6) 0.4866(3) 0.0314(2) 0.1287(18) Uani 1.00 1 d .
F(8) F 0.8850(4) 0.4145(2) 0.0544(3) 0.1173(17) Uani 1.00 1 d .
F(9) F 0.7652(4) 0.5551(2) 0.1063(2) 0.0852(10) Uani 1.00 1 d .
O(1) O 0.5211(3) 0.0248(2) 0.09642(18) 0.0521(7) Uani 1.00 1 d .
O(2) O 0.5534(2) -0.1606(2) 0.19452(18) 0.0393(5) Uani 1.00 1 d .
O(3) O 0.3127(2) -0.0799(2) 0.15718(19) 0.0408(5) Uani 1.00 1 d .
O(4) O 0.0547(3) 0.2466(2) 0.62400(19) 0.0473(6) Uani 1.00 1 d .
O(5) O 0.2938(3) 0.1326(2) 0.5858(2) 0.0536(7) Uani 1.00 1 d .
O(6) O 0.2149(4) 0.3006(2) 0.4744(2) 0.0594(8) Uani 1.00 1 d .
O(7) O 0.5432(6) 0.4266(4) 0.2362(4) 0.131(2) Uani 1.00 1 d .
O(8) O 0.6640(3) 0.2709(2) 0.1696(2) 0.0489(6) Uani 1.00 1 d .
O(9) O 0.7804(8) 0.3464(4) 0.2538(2) 0.134(2) Uani 1.00 1 d .
N(1) N -0.1376(2) 0.89702(19) 1.08353(16) 0.0214(4) Uani 1.00 1 d .
N(2) N -0.0288(2) 0.97241(19) 0.88725(16) 0.0210(4) Uani 1.00 1 d .
N(3) N 0.1815(2) 0.8674(2) 1.00721(17) 0.0241(4) Uani 1.00 1 d .
N(4) N 0.2879(2) 0.4869(2) 0.51573(17) 0.0249(4) Uani 1.00 1 d .
N(5) N 0.5311(2) 0.5567(2) 0.36432(16) 0.0256(5) Uani 1.00 1 d .
N(6) N 0.5641(2) 0.3342(2) 0.48197(17) 0.0256(5) Uani 1.00 1 d .
N(7) N 0.8955(6) 0.4242(4) 0.8194(3) 0.0835(15) Uani 1.00 1 d .
C(1) C -0.1335(3) 0.7911(2) 1.0600(2) 0.0266(5) Uani 1.00 1 d .
C(2) C -0.1647(3) 0.8107(2) 0.9655(2) 0.0284(6) Uani 1.00 1 d .
C(3) C -0.0399(3) 0.8570(2) 0.8884(2) 0.0266(5) Uani 1.00 1 d .
C(4) C 0.0923(3) 1.0166(2) 0.8098(2) 0.0281(6) Uani 1.00 1 d .
C(5) C 0.1107(3) 1.1256(2) 0.82181(19) 0.0268(5) Uani 1.00 1 d .
C(6) C 0.2883(3) 0.8050(2) 1.0153(2) 0.0255(5) Uani 1.00 1 d .
C(7) C 0.4247(3) 0.7252(3) 1.0263(2) 0.0399(7) Uani 1.00 1 d .
C(8) C 0.1970(3) 0.5743(2) 0.4569(2) 0.0338(6) Uani 1.00 1 d .
C(9) C 0.2647(4) 0.5844(3) 0.3557(2) 0.0382(7) Uani 1.00 1 d .
C(10) C 0.4072(4) 0.6336(2) 0.3246(2) 0.0343(6) Uani 1.00 1 d .
C(11) C 0.6727(3) 0.6054(2) 0.3318(2) 0.0317(6) Uani 1.00 1 d .
C(12) C 0.7834(3) 0.5274(2) 0.3844(2) 0.0322(6) Uani 1.00 1 d .
C(13) C 0.5825(3) 0.2537(2) 0.4597(2) 0.0277(6) Uani 1.00 1 d .
C(14) C 0.6081(4) 0.1511(2) 0.4302(2) 0.0455(8) Uani 1.00 1 d .
C(15) C 0.3928(4) -0.0017(3) 0.2679(2) 0.0393(7) Uani 1.00 1 d .
C(16) C 0.0861(4) 0.1307(3) 0.5079(2) 0.0395(7) Uani 1.00 1 d .
C(17) C 0.7578(5) 0.4589(3) 0.0937(2) 0.0511(10) Uani 1.00 1 d .
C(44) C 0.8606(6) 0.5177(4) 0.7976(3) 0.0590(11) Uani 1.00 1 d .
C(45) C 0.8167(8) 0.6384(4) 0.7670(4) 0.0839(17) Uani 1.00 1 d .
H(1) H -0.2346 0.9364 1.0848 0.026 Uiso 1.00 1 c R
H(2) H -0.1184 1.0171 0.8754 0.025 Uiso 1.00 1 c R
H(3) H -0.0343 0.7468 1.0609 0.030 Uiso 1.00 1 c R
H(4) H -0.2079 0.7506 1.1056 0.030 Uiso 1.00 1 c R
H(5) H -0.2573 0.8637 0.9618 0.035 Uiso 1.00 1 c R
H(6) H -0.1765 0.7401 0.9579 0.035 Uiso 1.00 1 c R
H(7) H -0.0597 0.8578 0.8301 0.032 Uiso 1.00 1 c R
H(8) H 0.0543 0.8092 0.8965 0.032 Uiso 1.00 1 c R
H(9) H 0.1852 0.9636 0.8120 0.032 Uiso 1.00 1 c R
H(10) H 0.0656 1.0285 0.7514 0.032 Uiso 1.00 1 c R
H(11) H 0.1956 1.1536 0.7762 0.030 Uiso 1.00 1 c R
H(12) H 0.0204 1.1803 0.8156 0.030 Uiso 1.00 1 c R
H(13) H 0.4643 0.7366 1.0745 0.048 Uiso 1.00 1 c R
H(14) H 0.4995 0.7363 0.9680 0.048 Uiso 1.00 1 c R
H(15) H 0.4023 0.6487 1.0438 0.048 Uiso 1.00 1 c R
H(16) H 0.2893 0.4198 0.5022 0.030 Uiso 1.00 1 c R
H(17) H 0.5503 0.4939 0.3410 0.031 Uiso 1.00 1 c R
H(18) H 0.0970 0.5562 0.4708 0.040 Uiso 1.00 1 c R
H(19) H 0.1912 0.6455 0.4706 0.040 Uiso 1.00 1 c R
H(20) H 0.2866 0.5107 0.3441 0.046 Uiso 1.00 1 c R
H(21) H 0.1927 0.6326 0.3205 0.046 Uiso 1.00 1 c R
H(22) H 0.3881 0.7028 0.3441 0.040 Uiso 1.00 1 c R
H(23) H 0.4362 0.6497 0.2580 0.041 Uiso 1.00 1 c R
H(24) H 0.6543 0.6787 0.3442 0.036 Uiso 1.00 1 c R
H(25) H 0.7103 0.6122 0.2662 0.036 Uiso 1.00 1 c R
H(26) H 0.8052 0.4553 0.3692 0.038 Uiso 1.00 1 c R
H(27) H 0.8757 0.5576 0.3697 0.038 Uiso 1.00 1 c R
H(28) H 0.5486 0.1614 0.3845 0.055 Uiso 1.00 1 c R
H(29) H 0.5782 0.0900 0.4835 0.055 Uiso 1.00 1 c R
H(30) H 0.7149 0.1326 0.4027 0.055 Uiso 1.00 1 c R
H(31) H 0.8764 0.6757 0.7867 0.105 Uiso 1.00 1 c R
H(32) H 0.7108 0.6591 0.7938 0.105 Uiso 1.00 1 c R
H(33) H 0.8319 0.6607 0.7002 0.105 Uiso 1.00 1 c R

loop_
_atom_site_aniso_label
_atom_site_aniso_U_11
_atom_site_aniso_U_22
_atom_site_aniso_U_33
_atom_site_aniso_U_12
_atom_site_aniso_U_13
_atom_site_aniso_U_23
Ni(1) 0.0165(2) 0.0177(2) 0.0193(2) -0.00286(17) -0.00318(17) -0.00494(18)
Ni(2) 0.0197(2) 0.0164(2) 0.0205(2) -0.00320(17) -0.00354(18) -0.00617(18)
S(1) 0.0245(3) 0.0290(3) 0.0261(3) -0.0072(2) -0.0047(2) -0.0071(2)
S(2) 0.0395(4) 0.0276(3) 0.0347(4) -0.0097(3) -0.0141(3) -0.0053(3)
S(3) 0.0823(7) 0.0467(5) 0.0454(5) -0.0300(5) 0.0223(5) -0.0285(4)
F(1) 0.099(2) 0.0565(15) 0.0302(11) -0.0074(14) 0.0102(12) -0.0105(10)
F(2) 0.0860(19) 0.0478(13) 0.0642(15) 0.0270(13) -0.0303(14) -0.0321(12)
F(3) 0.089(2) 0.0753(18) 0.0759(18) -0.0119(15) -0.0445(16) -0.0382(15)
F(4) 0.0831(19) 0.0713(17) 0.0641(16) -0.0074(14) -0.0010(14) -0.0487(14)
F(5) 0.0696(17) 0.0723(18) 0.105(2) 0.0117(14) -0.0567(16) -0.0502(17)
F(6) 0.100(2) 0.0616(16) 0.0656(16) -0.0522(16) -0.0096(15) -0.0111(13)
F(7) 0.232(5) 0.080(2) 0.090(2) -0.016(3) -0.096(3) 0.003(2)
F(8) 0.103(2) 0.0557(18) 0.139(3) -0.0219(18) 0.065(2) -0.018(2)
F(9) 0.151(3) 0.0375(13) 0.0680(18) -0.0385(17) -0.0029(18) -0.0149(12)
O(1) 0.0695(19) 0.0479(15) 0.0347(13) -0.0281(14) -0.0006(12) 0.0004(11)
O(2) 0.0272(11) 0.0393(13) 0.0504(14) 0.0034(9) -0.0090(10) -0.0156(11)
O(3) 0.0281(11) 0.0496(14) 0.0548(15) -0.0024(10) -0.0167(10) -0.0241(12)
O(4) 0.0563(16) 0.0474(15) 0.0425(14) 0.0078(12) -0.0178(12) -0.0236(12)
O(5) 0.0378(14) 0.0622(18) 0.0568(17) 0.0004(12) -0.0180(12) -0.0084(14)
O(6) 0.100(2) 0.0470(15) 0.0424(15) -0.0449(16) -0.0229(15) 0.0033(12)
O(7) 0.113(3) 0.102(3) 0.170(5) -0.043(2) 0.073(3) -0.098(3)
O(8) 0.0620(17) 0.0387(13) 0.0510(15) -0.0157(12) -0.0008(13) -0.0233(12)
O(9) 0.256(7) 0.129(4) 0.061(2) -0.123(4) -0.078(3) 0.019(2)
N(1) 0.0204(10) 0.0214(10) 0.0225(11) -0.0060(8) -0.0033(8) -0.0047(8)
N(2) 0.0192(10) 0.0218(10) 0.0236(11) -0.0030(8) -0.0058(8) -0.0072(8)
N(3) 0.0219(11) 0.0220(11) 0.0282(12) -0.0010(9) -0.0053(9) -0.0080(9)
N(4) 0.0217(11) 0.0242(11) 0.0310(12) -0.0050(9) -0.0052(9) -0.0098(9)
N(5) 0.0313(12) 0.0238(11) 0.0233(11) -0.0074(9) -0.0041(9) -0.0076(9)
N(6) 0.0269(12) 0.0201(11) 0.0292(12) -0.0030(9) -0.0035(9) -0.0081(9)
N(7) 0.129(4) 0.060(2) 0.073(2) 0.009(2) -0.061(3) -0.017(2)
C(1) 0.0286(14) 0.0189(12) 0.0318(14) -0.0078(10) -0.0047(11) -0.0042(10)
C(2) 0.0293(15) 0.0253(13) 0.0359(16) -0.0095(11) -0.0081(12) -0.0108(12)
C(3) 0.0296(14) 0.0260(13) 0.0281(14) -0.0045(11) -0.0074(11) -0.0117(11)
C(4) 0.0292(14) 0.0340(15) 0.0213(13) -0.0086(12) -0.0020(11) -0.0075(11)
C(5) 0.0298(14) 0.0289(14) 0.0206(13) -0.0106(11) -0.0043(11) -0.0013(10)
C(6) 0.0261(14) 0.0244(13) 0.0281(14) -0.0052(11) -0.0067(11) -0.0083(11)
C(7) 0.0310(16) 0.0348(17) 0.056(2) 0.0092(13) -0.0171(15) -0.0177(15)
C(8) 0.0240(14) 0.0336(15) 0.0463(18) 0.0000(12) -0.0144(13) -0.0113(14)
C(9) 0.0397(18) 0.0392(17) 0.0404(18) -0.0019(14) -0.0206(14) -0.0095(14)
C(10) 0.0449(18) 0.0286(15) 0.0293(15) -0.0032(13) -0.0147(13) -0.0030(12)
C(11) 0.0379(17) 0.0318(15) 0.0246(14) -0.0149(13) 0.0014(12) -0.0061(11)
C(12) 0.0268(14) 0.0351(16) 0.0358(16) -0.0111(12) 0.0041(12) -0.0156(13)
C(13) 0.0285(14) 0.0231(13) 0.0295(14) -0.0023(11) -0.0052(11) -0.0060(11)
C(14) 0.062(2) 0.0248(15) 0.050(2) -0.0054(15) -0.0039(18) -0.0187(15)
C(15) 0.052(2) 0.0332(16) 0.0345(17) 0.0016(14) -0.0154(15) -0.0118(13)
C(16) 0.0449(19) 0.0339(17) 0.0461(19) -0.0095(14) -0.0091(15) -0.0177(14)
C(17) 0.076(2) 0.0323(18) 0.042(2) -0.0085(18) -0.0031(19) -0.0146(15)
C(44) 0.081(3) 0.059(2) 0.046(2) -0.004(2) -0.029(2) -0.018(2)
C(45) 0.121(5) 0.053(2) 0.083(3) -0.009(3) -0.038(3) -0.016(2)

loop_
_atom_type_symbol
_atom_type_description
_atom_type_scat_dispersion_real
_atom_type_scat_dispersion_imag
_atom_type_scat_source
C C 0.003 0.002
;
International Tables for Crystallography
(1992, Vol. C, Tables 4.2.6.8 and 6.1.1.4)
;
H H 0.000 0.000
;
International Tables for Crystallography
(1992, Vol. C, Table 6.1.1.4)
;
N N 0.006 0.003
;
International Tables for Crystallography
(1992, Vol. C, Tables 4.2.6.8 and 6.1.1.4)
;
O O 0.011 0.006
;
International Tables for Crystallography
(1992, Vol. C, Tables 4.2.6.8 and 6.1.1.4)
;
Ni Ni 0.339 1.112
;
International Tables for Crystallography
(1992, Vol. C, Tables 4.2.6.8 and 6.1.1.4)
;
F F 0.017 0.010
;
International Tables for Crystallography
(1992, Vol. C, Tables 4.2.6.8 and 6.1.1.4)
;
S S 0.125 0.123
;
International Tables for Crystallography
(1992, Vol. C, Tables 4.2.6.8 and 6.1.1.4)
;

loop_
_geom_angle_atom_site_label_1
_geom_angle_atom_site_label_2
_geom_angle_atom_site_label_3
_geom_angle
_geom_angle_publ_flag
_geom_angle_site_symmetry_1
_geom_angle_site_symmetry_3
N(1) Ni(1) N(1) 180 yes . 2_577
N(1) Ni(1) N(2) 93.45(10) yes . .
N(1) Ni(1) N(2) 86.55(10) yes . 2_577
N(1) Ni(1) N(3) 90.02(8) yes . .
N(1) Ni(1) N(3) 89.98(8) yes . 2_577
N(1) Ni(1) N(2) 86.55(10) yes 2_577 .
N(1) Ni(1) N(2) 93.45(10) yes 2_577 2_577
N(1) Ni(1) N(3) 89.98(8) yes 2_577 .
N(1) Ni(1) N(3) 90.02(8) yes 2_577 2_577
N(2) Ni(1) N(2) 180.00(12) yes . 2_577
N(2) Ni(1) N(3) 90.83(10) yes . .
N(2) Ni(1) N(3) 89.17(10) yes . 2_577
N(2) Ni(1) N(3) 89.17(10) yes 2_577 .
N(2) Ni(1) N(3) 90.83(10) yes 2_577 2_577
N(3) Ni(1) N(3) 180.00(14) yes . 2_577
N(4) Ni(2) N(4) 180.00(14) yes . 2_666
N(4) Ni(2) N(5) 93.61(10) yes . .
N(4) Ni(2) N(5) 86.39(10) yes . 2_666
N(4) Ni(2) N(6) 89.02(10) yes . .
N(4) Ni(2) N(6) 90.98(10) yes . 2_666
N(4) Ni(2) N(5) 86.39(10) yes 2_666 .
N(4) Ni(2) N(5) 93.61(10) yes 2_666 2_666
N(4) Ni(2) N(6) 90.98(10) yes 2_666 .
N(4) Ni(2) N(6) 89.02(10) yes 2_666 2_666
N(5) Ni(2) N(5) 180.00(15) yes . 2_666
N(5) Ni(2) N(6) 88.64(9) yes . .
N(5) Ni(2) N(6) 91.36(9) yes . 2_666
N(5) Ni(2) N(6) 91.36(9) yes 2_666 .
N(5) Ni(2) N(6) 88.64(9) yes 2_666 2_666
N(6) Ni(2) N(6) 180.00(14) yes . 2_666
O(1) S(1) O(2) 113.60(15) yes . .
O(1) S(1) O(3) 116.36(17) yes . .
O(1) S(1) C(15) 103.79(18) yes . .
O(2) S(1) O(3) 113.82(16) yes . .
O(2) S(1) C(15) 104.15(16) yes . .
O(3) S(1) C(15) 103.08(18) yes . .
O(4) S(2) O(5) 114.62(17) yes . .
O(4) S(2) O(6) 113.73(16) yes . .
O(4) S(2) C(16) 103.59(18) yes . .
O(5) S(2) O(6) 115.76(19) yes . .
O(5) S(2) C(16) 104.06(19) yes . .
O(6) S(2) C(16) 102.9(2) yes . .
O(7) S(3) O(8) 121.0(3) yes . .
O(7) S(3) O(9) 107.4(3) yes . .
O(7) S(3) C(17) 108.1(2) yes . .
O(8) S(3) O(9) 113.0(2) yes . .
O(8) S(3) C(17) 105.16(19) yes . .
O(9) S(3) C(17) 100.0(2) yes . .
Ni(1) N(1) C(1) 118.03(16) yes . .
Ni(1) N(1) C(5) 107.1(2) yes . 2_577
C(1) N(1) C(5) 110.8(2) yes . 2_577
Ni(1) N(2) C(3) 118.57(17) yes . .
Ni(1) N(2) C(4) 107.2(2) yes . .
C(3) N(2) C(4) 111.0(2) yes . .
Ni(1) N(3) C(6) 170.3(3) yes . .
Ni(2) N(4) C(8) 118.08(18) yes . .
Ni(2) N(4) C(12) 107.4(2) yes . 2_666
C(8) N(4) C(12) 112.0(2) yes . 2_666
Ni(2) N(5) C(10) 118.86(17) yes . .
Ni(2) N(5) C(11) 107.1(2) yes . .
C(10) N(5) C(11) 111.7(2) yes . .
Ni(2) N(6) C(13) 166.8(2) yes . .
N(1) C(1) C(2) 112.4(2) yes . .
C(1) C(2) C(3) 112.6(2) yes . .
N(2) C(3) C(2) 112.2(2) yes . .
N(2) C(4) C(5) 107.4(2) yes . .
N(1) C(5) C(4) 107.0(2) yes 2_577 .
N(3) C(6) C(7) 179.6(3) yes . .
N(4) C(8) C(9) 112.0(2) yes . .
C(8) C(9) C(10) 112.4(3) yes . .
N(5) C(10) C(9) 112.1(2) yes . .
N(5) C(11) C(12) 107.0(2) yes . .
N(4) C(12) C(11) 107.1(2) yes 2_666 .
N(6) C(13) C(14) 179.2(3) yes . .
S(1) C(15) F(1) 110.8(2) yes . .
S(1) C(15) F(2) 110.6(2) yes . .
S(1) C(15) F(3) 111.3(2) yes . .
F(1) C(15) F(2) 108.8(2) yes . .
F(1) C(15) F(3) 107.4(3) yes . .
F(2) C(15) F(3) 107.8(3) yes . .
S(2) C(16) F(4) 110.8(3) yes . .
S(2) C(16) F(5) 113.5(2) yes . .
S(2) C(16) F(6) 110.0(3) yes . .
F(4) C(16) F(5) 107.1(3) yes . .
F(4) C(16) F(6) 106.1(3) yes . .
F(5) C(16) F(6) 109.0(3) yes . .
S(3) C(17) F(7) 108.7(3) yes . .
S(3) C(17) F(8) 114.0(2) yes . .
S(3) C(17) F(9) 112.9(3) yes . .
F(7) C(17) F(8) 105.4(4) yes . .
F(7) C(17) F(9) 104.1(3) yes . .
F(8) C(17) F(9) 111.0(4) yes . .
N(7) C(44) C(45) 178.5(5) yes . .
Ni(1) N(1) H(1) 106.8 no . .
C(1) N(1) H(1) 106.8 no . .
C(5) N(1) H(1) 106.8 no 2_577 .
Ni(1) N(2) H(2) 106.4 no . .
C(3) N(2) H(2) 106.4 no . .
C(4) N(2) H(2) 106.4 no . .
Ni(2) N(4) H(16) 106.2 no . .
C(8) N(4) H(16) 106.2 no . .
C(12) N(4) H(16) 106.2 no 2_666 .
Ni(2) N(5) H(17) 106.1 no . .
C(10) N(5) H(17) 106.1 no . .
C(11) N(5) H(17) 106.1 no . .
N(1) C(1) H(3) 108.4 no . .
N(1) C(1) H(4) 108.8 no . .
C(2) C(1) H(3) 108.5 no . .
C(2) C(1) H(4) 109.0 no . .
H(3) C(1) H(4) 109.7 no . .
C(1) C(2) H(5) 108.4 no . .
C(1) C(2) H(6) 108.6 no . .
C(3) C(2) H(5) 108.8 no . .
C(3) C(2) H(6) 108.8 no . .
H(5) C(2) H(6) 109.4 no . .
N(2) C(3) H(7) 108.9 no . .
N(2) C(3) H(8) 108.6 no . .
C(2) C(3) H(7) 108.6 no . .
C(2) C(3) H(8) 108.9 no . .
H(7) C(3) H(8) 109.7 no . .
N(2) C(4) H(9) 109.5 no . .
N(2) C(4) H(10) 110.5 no . .
C(5) C(4) H(9) 109.9 no . .
C(5) C(4) H(10) 109.9 no . .
H(9) C(4) H(10) 109.6 no . .
N(1) C(5) H(11) 110.0 no 2_577 .
N(1) C(5) H(12) 109.9 no 2_577 .
C(4) C(5) H(11) 110.1 no . .
C(4) C(5) H(12) 110.2 no . .
H(11) C(5) H(12) 109.6 no . .
C(6) C(7) H(13) 109.5 no . .
C(6) C(7) H(14) 109.5 no . .
C(6) C(7) H(15) 109.5 no . .
H(13) C(7) H(14) 109.5 no . .
H(13) C(7) H(15) 109.5 no . .
H(14) C(7) H(15) 109.5 no . .
N(4) C(8) H(18) 109.1 no . .
N(4) C(8) H(19) 108.3 no . .
C(9) C(8) H(18) 109.0 no . .
C(9) C(8) H(19) 108.9 no . .
H(18) C(8) H(19) 109.5 no . .
C(8) C(9) H(20) 108.9 no . .
C(8) C(9) H(21) 108.7 no . .
C(10) C(9) H(20) 108.7 no . .
C(10) C(9) H(21) 108.5 no . .
H(20) C(9) H(21) 109.6 no . .
N(5) C(10) H(22) 108.7 no . .
N(5) C(10) H(23) 109.3 no . .
C(9) C(10) H(22) 108.5 no . .
C(9) C(10) H(23) 108.7 no . .
H(22) C(10) H(23) 109.5 no . .
N(5) C(11) H(24) 109.9 no . .
N(5) C(11) H(25) 110.3 no . .
C(12) C(11) H(24) 109.9 no . .
C(12) C(11) H(25) 110.3 no . .
H(24) C(11) H(25) 109.4 no . .
N(4) C(12) H(26) 109.5 no 2_666 .
N(4) C(12) H(27) 110.5 no 2_666 .
C(11) C(12) H(26) 109.5 no . .
C(11) C(12) H(27) 110.8 no . .
H(26) C(12) H(27) 109.4 no . .
C(13) C(14) H(28) 109.5 no . .
C(13) C(14) H(29) 109.5 no . .
C(13) C(14) H(30) 109.5 no . .
H(28) C(14) H(29) 109.5 no . .
H(28) C(14) H(30) 109.5 no . .
H(29) C(14) H(30) 109.5 no . .
C(44) C(45) H(31) 109.2 no . .
C(44) C(45) H(32) 109.3 no . .
C(44) C(45) H(33) 109.8 no . .
H(31) C(45) H(32) 109.7 no . .
H(31) C(45) H(33) 109.9 no . .
H(32) C(45) H(33) 109.0 no . .

loop_
_geom_bond_atom_site_label_1
_geom_bond_atom_site_label_2
_geom_bond_distance
_geom_bond_publ_flag
_geom_bond_site_symmetry_2
Ni(1) N(1) 1.979(2) yes .
Ni(1) N(1) 1.979(2) yes 2_577
Ni(1) N(2) 1.982(2) yes .
Ni(1) N(2) 1.982(2) yes 2_577
Ni(1) N(3) 2.099(2) yes .
Ni(1) N(3) 2.099(2) yes 2_577
Ni(2) N(4) 1.977(2) yes .
Ni(2) N(4) 1.977(2) yes 2_666
Ni(2) N(5) 1.981(2) yes .
Ni(2) N(5) 1.981(2) yes 2_666
Ni(2) N(6) 2.126(2) yes .
Ni(2) N(6) 2.126(2) yes 2_666
S(1) O(1) 1.429(2) yes .
S(1) O(2) 1.433(2) yes .
S(1) O(3) 1.434(3) yes .
S(1) C(15) 1.820(4) yes .
S(2) O(4) 1.432(2) yes .
S(2) O(5) 1.421(2) yes .
S(2) O(6) 1.439(2) yes .
S(2) C(16) 1.816(4) yes .
S(3) O(7) 1.348(5) yes .
S(3) O(8) 1.415(3) yes .
S(3) O(9) 1.475(7) yes .
S(3) C(17) 1.799(3) yes .
F(1) C(15) 1.331(4) yes .
F(2) C(15) 1.318(4) yes .
F(3) C(15) 1.328(6) yes .
F(4) C(16) 1.320(4) yes .
F(5) C(16) 1.305(4) yes .
F(6) C(16) 1.335(4) yes .
F(7) C(17) 1.346(7) yes .
F(8) C(17) 1.270(5) yes .
F(9) C(17) 1.309(5) yes .
N(1) C(1) 1.480(4) yes .
N(1) C(5) 1.494(4) yes 2_577
N(2) C(3) 1.482(4) yes .
N(2) C(4) 1.485(3) yes .
N(3) C(6) 1.135(3) yes .
N(4) C(8) 1.476(3) yes .
N(4) C(12) 1.491(4) yes 2_666
N(5) C(10) 1.481(4) yes .
N(5) C(11) 1.492(4) yes .
N(6) C(13) 1.132(4) yes .
N(7) C(44) 1.127(6) yes .
C(1) C(2) 1.514(5) yes .
C(2) C(3) 1.513(3) yes .
C(4) C(5) 1.499(5) yes .
C(6) C(7) 1.452(4) yes .
C(8) C(9) 1.508(5) yes .
C(9) C(10) 1.503(5) yes .
C(11) C(12) 1.494(4) yes .
C(13) C(14) 1.450(5) yes .
C(44) C(45) 1.456(7) yes .
N(1) H(1) 0.930 no .
N(2) H(2) 0.930 no .
N(4) H(16) 0.930 no .
N(5) H(17) 0.930 no .
C(1) H(3) 0.971 no .
C(1) H(4) 0.966 no .
C(2) H(5) 0.972 no .
C(2) H(6) 0.969 no .
C(3) H(7) 0.971 no .
C(3) H(8) 0.966 no .
C(4) H(9) 0.971 no .
C(4) H(10) 0.967 no .
C(5) H(11) 0.968 no .
C(5) H(12) 0.969 no .
C(7) H(13) 0.980 no .
C(7) H(14) 0.980 no .
C(7) H(15) 0.980 no .
C(8) H(18) 0.968 no .
C(8) H(19) 0.971 no .
C(9) H(20) 0.968 no .
C(9) H(21) 0.970 no .
C(10) H(22) 0.972 no .
C(10) H(23) 0.967 no .
C(11) H(24) 0.971 no .
C(11) H(25) 0.969 no .
C(12) H(26) 0.971 no .
C(12) H(27) 0.969 no .
C(14) H(28) 0.980 no .
C(14) H(29) 0.980 no .
C(14) H(30) 0.980 no .
C(45) H(31) 0.963 no .
C(45) H(32) 0.975 no .
C(45) H(33) 0.971 no .

loop_
_geom_contact_atom_site_label_1
_geom_contact_atom_site_label_2
_geom_contact_distance
_geom_contact_site_symmetry_2
F(1) F(4) 2.850(4) .
F(1) F(6) 3.370(4) 2_556
F(1) C(13) 3.401(3) 2_656
F(1) C(14) 3.537(5) 2_656
F(2) F(4) 2.835(4) .
F(2) C(3) 3.487(4) 2_566
F(2) C(45) 3.301(6) 2_666
F(3) F(4) 3.445(3) .
F(3) O(5) 3.060(4) 2_656
F(3) O(8) 3.519(4) .
F(3) C(14) 3.513(6) .
F(4) F(1) 2.850(4) .
F(4) F(2) 2.835(4) .
F(4) F(3) 3.445(3) .
F(4) F(6) 3.071(5) 2_556
F(4) C(14) 3.568(4) 2_656
F(4) C(15) 3.236(4) .
F(5) F(6) 3.268(5) 2_556
F(5) C(8) 3.389(4) 2_566
F(6) F(1) 3.370(4) 2_556
F(6) F(4) 3.071(5) 2_556
F(6) F(5) 3.268(5) 2_556
F(6) F(6) 3.144(5) 2_556
F(6) C(16) 3.397(6) 2_556
F(7) F(7) 3.518(9) 2_665
F(7) N(7) 3.598(6) 1_554
F(7) C(7) 3.350(5) 1_554
F(7) C(7) 3.427(7) 2_666
F(7) C(44) 3.538(6) 1_554
F(8) F(8) 3.195(5) 2_765
F(8) F(9) 3.569(5) 2_765
F(8) N(7) 3.596(7) 1_554
F(8) C(2) 3.427(4) 2_666
F(8) C(3) 3.364(4) 2_666
F(9) F(8) 3.569(5) 2_765
F(9) C(1) 3.162(4) 1_654
F(9) C(2) 3.423(3) 1_654
F(9) C(11) 3.587(4) .
O(1) O(1) 3.377(4) 2_655
O(1) N(1) 3.220(3) 1_644
O(1) N(3) 3.203(4) 2_666
O(1) C(6) 2.956(4) 2_666
O(1) C(7) 3.250(4) 2_666
O(2) N(1) 3.071(3) 1_644
O(2) C(1) 3.159(3) 1_644
O(2) C(5) 3.212(4) 2_666
O(2) C(10) 3.129(4) 1_545
O(2) C(11) 3.260(3) 1_545
O(3) N(2) 2.863(3) 2_566
O(3) N(3) 3.200(4) 1_544
O(3) C(2) 3.550(3) 2_566
O(3) C(3) 3.390(3) 2_566
O(3) C(6) 3.059(4) 1_544
O(3) C(7) 3.456(5) 1_544
O(4) C(4) 3.475(3) 1_545
O(4) C(5) 3.132(4) 1_545
O(4) C(8) 3.123(4) 2_566
O(4) C(9) 3.254(4) 2_566
O(4) C(12) 3.487(5) 2_666
O(5) F(3) 3.060(4) 2_656
O(5) C(4) 3.546(3) 1_545
O(5) C(5) 3.592(4) 1_545
O(5) C(13) 3.284(4) .
O(5) C(14) 3.275(4) .
O(5) C(14) 3.561(5) 2_656
O(6) N(4) 2.882(4) .
O(6) N(6) 3.433(5) .
O(6) C(8) 3.362(4) .
O(6) C(9) 3.594(4) .
O(6) C(12) 3.523(5) 2_666
O(6) C(13) 3.316(4) .
O(7) N(5) 2.901(7) .
O(7) C(9) 3.382(6) .
O(7) C(10) 3.164(7) .
O(7) C(13) 3.584(6) .
O(8) F(3) 3.519(4) .
O(8) N(3) 3.498(4) 2_666
O(8) C(3) 3.519(3) 2_666
O(8) C(6) 3.181(4) 2_666
O(8) C(7) 3.350(5) 2_666
O(9) N(6) 3.558(5) .
O(9) C(12) 3.487(7) .
O(9) C(13) 3.263(5) .
O(9) C(14) 3.419(6) .
N(1) O(1) 3.220(3) 1_466
N(1) O(2) 3.071(3) 1_466
N(2) O(3) 2.863(3) 2_566
N(3) O(1) 3.203(4) 2_666
N(3) O(3) 3.200(4) 1_566
N(3) O(8) 3.498(4) 2_666
N(4) O(6) 2.882(4) .
N(5) O(7) 2.901(7) .
N(6) O(6) 3.433(5) .
N(6) O(9) 3.558(5) .
N(7) F(7) 3.598(6) 1_556
N(7) F(8) 3.596(7) 1_556
N(7) C(1) 3.517(5) 2_667
N(7) C(9) 3.485(7) 2_666
C(1) F(9) 3.162(4) 1_456
C(1) O(2) 3.159(3) 1_466
C(1) N(7) 3.517(5) 2_667
C(2) F(8) 3.427(4) 2_666
C(2) F(9) 3.423(3) 1_456
C(2) O(3) 3.550(3) 2_566
C(3) F(2) 3.487(4) 2_566
C(3) F(8) 3.364(4) 2_666
C(3) O(3) 3.390(3) 2_566
C(3) O(8) 3.519(3) 2_666
C(4) O(4) 3.475(3) 1_565
C(4) O(5) 3.546(3) 1_565
C(5) O(2) 3.212(4) 2_666
C(5) O(4) 3.132(4) 1_565
C(5) O(5) 3.592(4) 1_565
C(6) O(1) 2.956(4) 2_666
C(6) O(3) 3.059(4) 1_566
C(6) O(8) 3.181(4) 2_666
C(7) F(7) 3.350(5) 1_556
C(7) F(7) 3.427(7) 2_666
C(7) O(1) 3.250(4) 2_666
C(7) O(3) 3.456(5) 1_566
C(7) O(8) 3.350(5) 2_666
C(8) F(5) 3.389(4) 2_566
C(8) O(4) 3.123(4) 2_566
C(8) O(6) 3.362(4) .
C(9) O(4) 3.254(4) 2_566
C(9) O(6) 3.594(4) .
C(9) O(7) 3.382(6) .
C(9) N(7) 3.485(7) 2_666
C(9) C(44) 3.573(7) 2_666
C(10) O(2) 3.129(4) 1_565
C(10) O(7) 3.164(7) .
C(11) F(9) 3.587(4) .
C(11) O(2) 3.260(3) 1_565
C(12) O(4) 3.487(5) 2_666
C(12) O(6) 3.523(5) 2_666
C(12) O(9) 3.487(7) .
C(13) F(1) 3.401(3) 2_656
C(13) O(5) 3.284(4) .
C(13) O(6) 3.316(4) .
C(13) O(7) 3.584(6) .
C(13) O(9) 3.263(5) .
C(14) F(1) 3.537(5) 2_656
C(14) F(3) 3.513(6) .
C(14) F(4) 3.568(4) 2_656
C(14) O(5) 3.275(4) .
C(14) O(5) 3.561(5) 2_656
C(14) O(9) 3.419(6) .
C(15) F(4) 3.236(4) .
C(16) F(6) 3.397(6) 2_556
C(44) F(7) 3.538(6) 1_556
C(44) C(9) 3.573(7) 2_666
C(45) F(2) 3.301(6) 2_666
S(1) H(1) 2.876 1_644
S(1) H(2) 3.255 2_566
S(1) H(5) 3.237 2_566
S(1) H(11) 3.507 2_666
S(1) H(13) 3.267 1_544
S(1) H(22) 3.460 1_545
S(1) H(23) 3.544 1_545
S(2) H(10) 3.322 1_545
S(2) H(11) 3.382 1_545
S(2) H(16) 2.902 .
S(2) H(18) 3.417 2_566
S(2) H(19) 3.541 2_566
S(2) H(24) 3.295 2_666
S(2) H(27) 3.375 2_666
S(3) H(8) 3.318 2_666
S(3) H(17) 2.967 .
S(3) H(28) 3.415 .
F(1) H(22) 2.727 1_545
F(1) H(29) 2.979 2_656
F(2) H(2) 3.591 2_566
F(2) H(5) 3.322 2_566
F(2) H(7) 2.694 2_566
F(2) H(31) 2.999 2_666
F(2) H(32) 3.040 2_666
F(2) H(33) 3.322 2_666
F(3) H(9) 2.879 2_666
F(3) H(11) 3.276 2_666
F(3) H(28) 2.758 .
F(3) H(29) 3.396 2_656
F(4) H(28) 3.553 .
F(4) H(29) 2.988 2_656
F(4) H(30) 3.248 2_656
F(4) H(33) 3.292 2_666
F(5) H(18) 3.458 2_566
F(5) H(19) 2.529 2_566
F(5) H(26) 3.479 1_455
F(5) H(30) 3.194 1_455
F(5) H(33) 3.174 2_666
F(6) H(10) 2.778 1_545
F(6) H(29) 3.585 2_656
F(6) H(30) 2.827 2_656
F(7) H(6) 3.563 1_654
F(7) H(13) 3.457 1_554
F(7) H(14) 3.200 1_554
F(7) H(14) 3.544 2_666
F(7) H(15) 2.864 1_554
F(7) H(15) 2.632 2_666
F(8) H(3) 2.972 2_666
F(8) H(6) 2.970 2_666
F(8) H(8) 2.672 2_666
F(8) H(31) 3.544 2_766
F(9) H(3) 3.206 1_654
F(9) H(4) 2.540 1_654
F(9) H(6) 2.798 1_654
F(9) H(13) 3.254 1_554
F(9) H(23) 3.543 .
F(9) H(25) 2.677 .
O(1) H(1) 2.291 1_644
O(1) H(5) 3.329 1_644
O(1) H(5) 2.789 2_566
O(1) H(9) 3.473 2_666
O(1) H(13) 3.386 2_666
O(1) H(14) 2.868 2_666
O(2) H(1) 2.534 1_644
O(2) H(4) 2.505 1_644
O(2) H(5) 3.531 1_644
O(2) H(11) 2.540 2_666
O(2) H(13) 2.940 1_544
O(2) H(22) 2.778 1_545
O(2) H(23) 2.677 1_545
O(2) H(24) 2.822 1_545
O(2) H(25) 2.955 1_545
O(3) H(2) 1.950 2_566
O(3) H(5) 2.840 2_566
O(3) H(7) 3.253 2_566
O(3) H(10) 3.434 2_566
O(3) H(12) 3.512 2_566
O(3) H(13) 2.885 1_544
O(3) H(22) 3.466 1_545
O(3) H(23) 3.392 1_545
O(4) H(10) 2.883 1_545
O(4) H(11) 2.840 1_545
O(4) H(12) 2.796 1_545
O(4) H(16) 3.277 .
O(4) H(18) 2.786 2_566
O(4) H(19) 2.923 2_566
O(4) H(21) 2.555 2_566
O(4) H(24) 3.280 2_666
O(4) H(27) 2.737 2_666
O(5) H(9) 3.552 1_545
O(5) H(10) 3.044 1_545
O(5) H(11) 2.928 1_545
O(5) H(16) 3.475 .
O(5) H(24) 3.078 2_666
O(5) H(28) 3.365 .
O(5) H(29) 2.736 .
O(5) H(29) 3.173 2_656
O(5) H(30) 3.325 2_656
O(6) H(16) 1.993 .
O(6) H(18) 3.158 .
O(6) H(18) 3.113 2_566
O(6) H(20) 2.921 .
O(6) H(24) 3.461 2_666
O(6) H(27) 3.251 2_666
O(6) H(28) 3.377 .
O(6) H(33) 2.751 2_666
O(7) H(17) 2.070 .
O(7) H(20) 2.726 .
O(7) H(23) 2.859 .
O(7) H(25) 3.303 .
O(7) H(28) 3.466 .
O(7) H(32) 3.025 2_666
O(8) H(8) 2.642 2_666
O(8) H(9) 2.946 2_666
O(8) H(14) 2.980 2_666
O(8) H(15) 3.356 2_666
O(8) H(28) 3.204 .
O(8) H(32) 3.353 2_666
O(9) H(7) 3.503 2_666
O(9) H(8) 3.331 2_666
O(9) H(17) 2.835 .
O(9) H(25) 3.328 .
O(9) H(26) 2.646 .
O(9) H(28) 3.389 .
O(9) H(30) 3.060 .
O(9) H(31) 3.069 2_766
N(7) H(3) 2.735 2_667
N(7) H(4) 3.491 2_667
N(7) H(12) 3.052 1_645
N(7) H(15) 3.161 2_667
N(7) H(20) 3.244 2_666
N(7) H(21) 2.846 2_666
N(7) H(25) 3.545 2_766
N(7) H(27) 3.118 2_766
C(1) H(25) 3.501 1_456
C(2) H(14) 3.475 1_455
C(2) H(31) 3.566 1_455
C(3) H(31) 3.466 1_455
C(7) H(5) 3.566 1_655
C(7) H(23) 3.470 1_556
C(8) H(18) 3.304 2_566
C(11) H(4) 3.467 1_654
C(11) H(11) 3.352 2_676
C(14) H(29) 3.595 2_656
C(15) H(22) 3.581 1_545
C(16) H(10) 3.589 1_545
C(16) H(19) 3.405 2_566
C(16) H(30) 3.512 2_656
C(16) H(33) 3.548 2_666
C(17) H(8) 3.425 2_666
C(44) H(15) 3.554 2_667
C(44) H(20) 3.038 2_666
C(44) H(21) 3.200 2_666
C(44) H(26) 3.499 2_766
C(44) H(27) 3.271 2_766
C(45) H(6) 3.586 1_655
C(45) H(20) 3.339 2_666
H(1) S(1) 2.876 1_466
H(1) O(1) 2.291 1_466
H(1) O(2) 2.534 1_466
H(2) S(1) 3.255 2_566
H(2) F(2) 3.591 2_566
H(2) O(3) 1.950 2_566
H(3) F(8) 2.972 2_666
H(3) F(9) 3.206 1_456
H(3) N(7) 2.735 2_667
H(4) F(9) 2.540 1_456
H(4) O(2) 2.505 1_466
H(4) N(7) 3.491 2_667
H(4) C(11) 3.467 1_456
H(4) H(13) 3.287 1_455
H(4) H(24) 3.497 1_456
H(4) H(25) 2.627 1_456
H(5) S(1) 3.237 2_566
H(5) F(2) 3.322 2_566
H(5) O(1) 3.329 1_466
H(5) O(1) 2.789 2_566
H(5) O(2) 3.531 1_466
H(5) O(3) 2.840 2_566
H(5) C(7) 3.566 1_455
H(5) H(13) 3.204 1_455
H(5) H(14) 3.046 1_455
H(6) F(7) 3.563 1_456
H(6) F(8) 2.970 2_666
H(6) F(9) 2.798 1_456
H(6) C(45) 3.586 1_455
H(6) H(13) 3.369 1_455
H(6) H(14) 3.010 1_455
H(6) H(31) 2.895 1_455
H(6) H(32) 3.488 1_455
H(7) F(2) 2.694 2_566
H(7) O(3) 3.253 2_566
H(7) O(9) 3.503 2_666
H(7) H(31) 2.809 1_455
H(8) S(3) 3.318 2_666
H(8) F(8) 2.672 2_666
H(8) O(8) 2.642 2_666
H(8) O(9) 3.331 2_666
H(8) C(17) 3.425 2_666
H(9) F(3) 2.879 2_666
H(9) O(1) 3.473 2_666
H(9) O(5) 3.552 1_565
H(9) O(8) 2.946 2_666
H(10) S(2) 3.322 1_565
H(10) F(6) 2.778 1_565
H(10) O(3) 3.434 2_566
H(10) O(4) 2.883 1_565
H(10) O(5) 3.044 1_565
H(10) C(16) 3.589 1_565
H(10) H(30) 3.524 2_666
H(11) S(1) 3.507 2_666
H(11) S(2) 3.382 1_565
H(11) F(3) 3.276 2_666
H(11) O(2) 2.540 2_666
H(11) O(4) 2.840 1_565
H(11) O(5) 2.928 1_565
H(11) C(11) 3.352 2_676
H(11) H(24) 2.755 2_676
H(11) H(25) 3.119 2_676
H(12) O(3) 3.512 2_566
H(12) O(4) 2.796 1_565
H(12) N(7) 3.052 1_465
H(12) H(21) 3.353 2_576
H(13) S(1) 3.267 1_566
H(13) F(7) 3.457 1_556
H(13) F(9) 3.254 1_556
H(13) O(1) 3.386 2_666
H(13) O(2) 2.940 1_566
H(13) O(3) 2.885 1_566
H(13) H(4) 3.287 1_655
H(13) H(5) 3.204 1_655
H(13) H(6) 3.369 1_655
H(13) H(23) 2.701 1_556
H(14) F(7) 3.200 1_556
H(14) F(7) 3.544 2_666
H(14) O(1) 2.868 2_666
H(14) O(8) 2.980 2_666
H(14) C(2) 3.475 1_655
H(14) H(5) 3.046 1_655
H(14) H(6) 3.010 1_655
H(14) H(32) 3.161 .
H(15) F(7) 2.864 1_556
H(15) F(7) 2.632 2_666
H(15) O(8) 3.356 2_666
H(15) N(7) 3.161 2_667
H(15) C(44) 3.554 2_667
H(15) H(23) 3.435 1_556
H(16) S(2) 2.902 .
H(16) O(4) 3.277 .
H(16) O(5) 3.475 .
H(16) O(6) 1.993 .
H(16) H(18) 3.483 2_566
H(17) S(3) 2.967 .
H(17) O(7) 2.070 .
H(17) O(9) 2.835 .
H(18) S(2) 3.417 2_566
H(18) F(5) 3.458 2_566
H(18) O(4) 2.786 2_566
H(18) O(6) 3.158 .
H(18) O(6) 3.113 2_566
H(18) C(8) 3.304 2_566
H(18) H(16) 3.483 2_566
H(18) H(18) 2.386 2_566
H(18) H(27) 2.918 1_455
H(19) S(2) 3.541 2_566
H(19) F(5) 2.529 2_566
H(19) O(4) 2.923 2_566
H(19) C(16) 3.405 2_566
H(20) O(6) 2.921 .
H(20) O(7) 2.726 .
H(20) N(7) 3.244 2_666
H(20) C(44) 3.038 2_666
H(20) C(45) 3.339 2_666
H(20) H(32) 3.447 2_666
H(20) H(33) 2.968 2_666
H(21) O(4) 2.555 2_566
H(21) N(7) 2.846 2_666
H(21) C(44) 3.200 2_666
H(21) H(12) 3.353 2_576
H(21) H(27) 3.156 1_455
H(22) S(1) 3.460 1_565
H(22) F(1) 2.727 1_565
H(22) O(2) 2.778 1_565
H(22) O(3) 3.466 1_565
H(22) C(15) 3.581 1_565
H(23) S(1) 3.544 1_565
H(23) F(9) 3.543 .
H(23) O(2) 2.677 1_565
H(23) O(3) 3.392 1_565
H(23) O(7) 2.859 .
H(23) C(7) 3.470 1_554
H(23) H(13) 2.701 1_554
H(23) H(15) 3.435 1_554
H(24) S(2) 3.295 2_666
H(24) O(2) 2.822 1_565
H(24) O(4) 3.280 2_666
H(24) O(5) 3.078 2_666
H(24) O(6) 3.461 2_666
H(24) H(4) 3.497 1_654
H(24) H(11) 2.755 2_676
H(25) F(9) 2.677 .
H(25) O(2) 2.955 1_565
H(25) O(7) 3.303 .
H(25) O(9) 3.328 .
H(25) N(7) 3.545 2_766
H(25) C(1) 3.501 1_654
H(25) H(4) 2.627 1_654
H(25) H(11) 3.119 2_676
H(26) F(5) 3.479 1_655
H(26) O(9) 2.646 .
H(26) C(44) 3.499 2_766
H(26) H(33) 3.399 2_766
H(27) S(2) 3.375 2_666
H(27) O(4) 2.737 2_666
H(27) O(6) 3.251 2_666
H(27) N(7) 3.118 2_766
H(27) C(44) 3.271 2_766
H(27) H(18) 2.918 1_655
H(27) H(21) 3.156 1_655
H(28) S(3) 3.415 .
H(28) F(3) 2.758 .
H(28) F(4) 3.553 .
H(28) O(5) 3.365 .
H(28) O(6) 3.377 .
H(28) O(7) 3.466 .
H(28) O(8) 3.204 .
H(28) O(9) 3.389 .
H(28) H(29) 3.509 2_656
H(29) F(1) 2.979 2_656
H(29) F(3) 3.396 2_656
H(29) F(4) 2.988 2_656
H(29) F(6) 3.585 2_656
H(29) O(5) 2.736 .
H(29) O(5) 3.173 2_656
H(29) C(14) 3.595 2_656
H(29) H(28) 3.509 2_656
H(29) H(29) 2.835 2_656
H(30) F(4) 3.248 2_656
H(30) F(5) 3.194 1_655
H(30) F(6) 2.827 2_656
H(30) O(5) 3.325 2_656
H(30) O(9) 3.060 .
H(30) C(16) 3.512 2_656
H(30) H(10) 3.524 2_666
H(31) F(2) 2.999 2_666
H(31) F(8) 3.544 2_766
H(31) O(9) 3.069 2_766
H(31) C(2) 3.566 1_655
H(31) C(3) 3.466 1_655
H(31) H(6) 2.895 1_655
H(31) H(7) 2.809 1_655
H(32) F(2) 3.040 2_666
H(32) O(7) 3.025 2_666
H(32) O(8) 3.353 2_666
H(32) H(6) 3.488 1_655
H(32) H(14) 3.161 .
H(32) H(20) 3.447 2_666
H(33) F(2) 3.322 2_666
H(33) F(4) 3.292 2_666
H(33) F(5) 3.174 2_666
H(33) O(6) 2.751 2_666
H(33) C(16) 3.548 2_666
H(33) H(20) 2.968 2_666
H(33) H(26) 3.399 2_766

loop_
_geom_torsion_atom_site_label_1
_geom_torsion_atom_site_label_2
_geom_torsion_atom_site_label_3
_geom_torsion_atom_site_label_4
_geom_torsion
_geom_torsion_site_symmetry_1
_geom_torsion_site_symmetry_3
_geom_torsion_site_symmetry_4
N(1) Ni(1) N(2) C(3) -38.93(19) . . .
N(1) Ni(1) N(2) C(4) -165.54(16) . . .
N(2) Ni(1) N(1) C(1) 39.3(2) . . .
N(2) Ni(1) N(1) C(5) 165.10(16) . . 2_577
N(1) Ni(1) N(2) C(3) -141.07(19) . 2_577 2_577
N(1) Ni(1) N(2) C(4) -14.46(16) . 2_577 2_577
N(2) Ni(1) N(1) C(1) -140.7(2) 2_577 . .
N(2) Ni(1) N(1) C(5) -14.90(16) 2_577 . 2_577
N(3) Ni(1) N(1) C(1) -51.5(2) . . .
N(3) Ni(1) N(1) C(5) 74.27(17) . . 2_577
N(3) Ni(1) N(1) C(1) 128.5(2) 2_577 . .
N(3) Ni(1) N(1) C(5) -105.73(17) 2_577 . 2_577
N(1) Ni(1) N(2) C(3) 141.07(19) 2_577 . .
N(1) Ni(1) N(2) C(4) 14.46(16) 2_577 . .
N(2) Ni(1) N(1) C(1) 140.7(2) . 2_577 2_577
N(2) Ni(1) N(1) C(5) 14.90(16) . 2_577 .
N(1) Ni(1) N(2) C(3) 38.93(19) 2_577 2_577 2_577
N(1) Ni(1) N(2) C(4) 165.54(16) 2_577 2_577 2_577
N(2) Ni(1) N(1) C(1) -39.3(2) 2_577 2_577 2_577
N(2) Ni(1) N(1) C(5) -165.10(16) 2_577 2_577 .
N(3) Ni(1) N(1) C(1) -128.5(2) . 2_577 2_577
N(3) Ni(1) N(1) C(5) 105.73(17) . 2_577 .
N(3) Ni(1) N(1) C(1) 51.5(2) 2_577 2_577 2_577
N(3) Ni(1) N(1) C(5) -74.27(17) 2_577 2_577 .
N(3) Ni(1) N(2) C(3) 51.14(19) . . .
N(3) Ni(1) N(2) C(4) -75.47(16) . . .
N(3) Ni(1) N(2) C(3) -128.86(19) 2_577 . .
N(3) Ni(1) N(2) C(4) 104.53(16) 2_577 . .
N(3) Ni(1) N(2) C(3) 128.86(19) . 2_577 2_577
N(3) Ni(1) N(2) C(4) -104.53(16) . 2_577 2_577
N(3) Ni(1) N(2) C(3) -51.14(19) 2_577 2_577 2_577
N(3) Ni(1) N(2) C(4) 75.47(16) 2_577 2_577 2_577
N(4) Ni(2) N(5) C(10) 37.0(2) . . .
N(4) Ni(2) N(5) C(11) 164.79(18) . . .
N(5) Ni(2) N(4) C(8) -38.0(2) . . .
N(5) Ni(2) N(4) C(12) -165.68(19) . . 2_666
N(4) Ni(2) N(5) C(10) 143.0(2) . 2_666 2_666
N(4) Ni(2) N(5) C(11) 15.21(18) . 2_666 2_666
N(5) Ni(2) N(4) C(8) 142.0(2) 2_666 . .
N(5) Ni(2) N(4) C(12) 14.32(19) 2_666 . 2_666
N(4) Ni(2) N(6) C(13) 53.8(9) . . .
N(6) Ni(2) N(4) C(8) -126.6(2) . . .
N(6) Ni(2) N(4) C(12) 105.74(19) . . 2_666
N(4) Ni(2) N(6) C(13) 126.2(9) . 2_666 2_666
N(6) Ni(2) N(4) C(8) 53.4(2) 2_666 . .
N(6) Ni(2) N(4) C(12) -74.26(19) 2_666 . 2_666
N(4) Ni(2) N(5) C(10) -143.0(2) 2_666 . .
N(4) Ni(2) N(5) C(11) -15.21(18) 2_666 . .
N(5) Ni(2) N(4) C(8) -142.0(2) . 2_666 2_666
N(5) Ni(2) N(4) C(12) -14.32(19) . 2_666 .
N(4) Ni(2) N(5) C(10) -37.0(2) 2_666 2_666 2_666
N(4) Ni(2) N(5) C(11) -164.79(18) 2_666 2_666 2_666
N(5) Ni(2) N(4) C(8) 38.0(2) 2_666 2_666 2_666
N(5) Ni(2) N(4) C(12) 165.68(19) 2_666 2_666 .
N(4) Ni(2) N(6) C(13) -126.2(9) 2_666 . .
N(6) Ni(2) N(4) C(8) -53.4(2) . 2_666 2_666
N(6) Ni(2) N(4) C(12) 74.26(19) . 2_666 .
N(4) Ni(2) N(6) C(13) -53.8(9) 2_666 2_666 2_666
N(6) Ni(2) N(4) C(8) 126.6(2) 2_666 2_666 2_666
N(6) Ni(2) N(4) C(12) -105.74(19) 2_666 2_666 .
N(5) Ni(2) N(6) C(13) -39.9(9) . . .
N(6) Ni(2) N(5) C(10) 126.0(2) . . .
N(6) Ni(2) N(5) C(11) -106.27(18) . . .
N(5) Ni(2) N(6) C(13) -140.1(9) . 2_666 2_666
N(6) Ni(2) N(5) C(10) -54.0(2) 2_666 . .
N(6) Ni(2) N(5) C(11) 73.73(18) 2_666 . .
N(5) Ni(2) N(6) C(13) 140.1(9) 2_666 . .
N(6) Ni(2) N(5) C(10) 54.0(2) . 2_666 2_666
N(6) Ni(2) N(5) C(11) -73.73(18) . 2_666 2_666
N(5) Ni(2) N(6) C(13) 39.9(9) 2_666 2_666 2_666
N(6) Ni(2) N(5) C(10) -126.0(2) 2_666 2_666 2_666
N(6) Ni(2) N(5) C(11) 106.27(18) 2_666 2_666 2_666
O(1) S(1) C(15) F(1) -175.6(2) . . .
O(1) S(1) C(15) F(2) 63.6(3) . . .
O(1) S(1) C(15) F(3) -56.2(2) . . .
O(2) S(1) C(15) F(1) -56.4(3) . . .
O(2) S(1) C(15) F(2) -177.2(2) . . .
O(2) S(1) C(15) F(3) 63.0(2) . . .
O(3) S(1) C(15) F(1) 62.7(3) . . .
O(3) S(1) C(15) F(2) -58.2(3) . . .
O(3) S(1) C(15) F(3) -177.9(2) . . .
O(4) S(2) C(16) F(4) -178.1(2) . . .
O(4) S(2) C(16) F(5) 61.4(2) . . .
O(4) S(2) C(16) F(6) -61.0(2) . . .
O(5) S(2) C(16) F(4) -57.9(2) . . .
O(5) S(2) C(16) F(5) -178.4(2) . . .
O(5) S(2) C(16) F(6) 59.1(2) . . .
O(6) S(2) C(16) F(4) 63.2(2) . . .
O(6) S(2) C(16) F(5) -57.3(2) . . .
O(6) S(2) C(16) F(6) -179.7(2) . . .
O(7) S(3) C(17) F(7) -68.5(4) . . .
O(7) S(3) C(17) F(8) 174.3(5) . . .
O(7) S(3) C(17) F(9) 46.5(5) . . .
O(8) S(3) C(17) F(7) 62.1(3) . . .
O(8) S(3) C(17) F(8) -55.2(4) . . .
O(8) S(3) C(17) F(9) 177.0(3) . . .
O(9) S(3) C(17) F(7) 179.4(3) . . .
O(9) S(3) C(17) F(8) 62.1(5) . . .
O(9) S(3) C(17) F(9) -65.7(4) . . .
Ni(1) N(1) C(1) C(2) -57.6(2) . . .
Ni(1) N(1) C(5) C(4) 41.1(2) . 2_577 2_577
C(1) N(1) C(5) C(4) 171.1(2) . 2_577 2_577
C(5) N(1) C(1) C(2) 178.4(2) 2_577 . .
Ni(1) N(2) C(3) C(2) 56.4(3) . . .
Ni(1) N(2) C(4) C(5) -41.0(2) . . .
C(3) N(2) C(4) C(5) -171.9(2) . . .
C(4) N(2) C(3) C(2) -178.8(2) . . .
Ni(2) N(4) C(8) C(9) 57.7(3) . . .
Ni(2) N(4) C(12) C(11) -41.1(3) . 2_666 2_666
C(8) N(4) C(12) C(11) -172.2(3) . 2_666 2_666
C(12) N(4) C(8) C(9) -176.9(3) 2_666 . .
Ni(2) N(5) C(10) C(9) -55.4(3) . . .
Ni(2) N(5) C(11) C(12) 41.7(2) . . .
C(10) N(5) C(11) C(12) 173.5(2) . . .
C(11) N(5) C(10) C(9) 179.1(2) . . .
N(1) C(1) C(2) C(3) 68.4(3) . . .
C(1) C(2) C(3) N(2) -67.5(3) . . .
N(2) C(4) C(5) N(1) 54.7(2) . . 2_577
N(4) C(8) C(9) C(10) -70.1(3) . . .
C(8) C(9) C(10) N(5) 68.5(3) . . .
N(5) C(11) C(12) N(4) -55.0(3) . . 2_666
